data_8100739
loop_
_publ_author_name
'Niewa, Rainer'
'Zherebtsov, D.'

_publ_section_title
;
Redetermination of the crystal structure of tetralithium mononitride 
monohydride, Li~4~NH
;
_journal_issue 3
_journal_name_full 'Zeitschrift f\"ur Kristallographie - New Crystal Structures'
_journal_page_first 317
_journal_page_last 318
_journal_volume 217
_journal_year 2002
_chemical_formula_structural 'Li4 NH'
_chemical_formula_sum 'H Li4 N'
_chemical_formula_weight 42.78
_space_group_IT_number 88
_symmetry_cell_setting tetragonal
_symmetry_space_group_name_Hall '-I 4ad'
_symmetry_space_group_name_H-M 'I 41/a :2'
_cell_angle_alpha 90.00
_cell_angle_beta 90.00
_cell_angle_gamma 90.00
_cell_formula_units_Z 4
_cell_length_a 4.8765(3)
_cell_length_b 4.8765(3)
_cell_length_c 9.8769(9)
_cell_measurement_temperature 293(2)
_cell_volume 234.93(8)
_diffrn_ambient_temperature 293(2)
_exptl_crystal_density_diffrn 1.209
_cod_original_sg_symbol_H-M 'I 41/a'
_cod_original_formula_sum 'H1 Li4 N1'
_cod_database_code 8100739

loop_
_symmetry_equiv_pos_as_xyz
'x, y, z'
'-x+1/2, -y, z+1/2'
'-y+3/4, x+1/4, z+1/4'
'y+3/4, -x+3/4, z+3/4'
'x+1/2, y+1/2, z+1/2'
'-x+1, -y+1/2, z+1'
'-y+5/4, x+3/4, z+3/4'
'y+5/4, -x+5/4, z+5/4'
'-x, -y, -z'
'x-1/2, y, -z-1/2'
'y-3/4, -x-1/4, -z-1/4'
'-y-3/4, x-3/4, -z-3/4'
'-x+1/2, -y+1/2, -z+1/2'
'x, y+1/2, -z'
'y-1/4, -x+1/4, -z+1/4'
'-y-1/4, x-1/4, -z-1/4'

loop_
_atom_site_label
_atom_site_type_symbol
_atom_site_fract_x
_atom_site_fract_y
_atom_site_fract_z
_atom_site_U_iso_or_equiv
_atom_site_adp_type
_atom_site_occupancy
_atom_site_symmetry_multiplicity
_atom_site_Wyckoff_symbol
_atom_site_calc_flag
_atom_site_refinement_flags
_atom_site_disorder_assembly
_atom_site_disorder_group
N N 0.0000 0.2500 0.6250 0.0099(7) Uani 1 4 b d S . .
Li1 Li 0.1940(6) 0.0444(6) 0.7819(3) 0.0183(8) Uani 1 16 f d . . .
H1 H 0.0000 0.2500 0.1250 0.022(10) Uiso 1 4 a d S . .

loop_
_atom_site_aniso_label
_atom_site_aniso_U_11
_atom_site_aniso_U_22
_atom_site_aniso_U_33
_atom_site_aniso_U_23
_atom_site_aniso_U_13
_atom_site_aniso_U_12
N 0.0117(9) 0.0117(9) 0.0064(12) 0.000 0.000 0.000
Li1 0.0196(14) 0.0175(14) 0.0180(15) 0.0044(12) -0.0035(12) -0.0039(10)

loop_
_geom_bond_atom_site_label_1
_geom_bond_atom_site_label_2
_geom_bond_distance
_geom_bond_site_symmetry_2
_geom_bond_publ_flag
N Li1 2.019(3) 13_556 ?
N Li1 2.019(3) 7_444 ?
N Li1 2.019(3) 10_557 ?
N Li1 2.019(3) 4_454 ?
N Li1 2.074(3) 15_556 ?
N Li1 2.074(3) 6_454 ?
N Li1 2.074(3) 12_667 ?
N Li1 2.074(3) . ?
Li1 N 2.019(3) 13_556 ?
Li1 Li1 2.172(5) 13_556 ?
Li1 Li1 2.5180(9) 8_444 ?
Li1 Li1 2.5180(9) 7_444 ?
Li1 Li1 2.5188(14) 10_557 ?
Li1 Li1 2.5188(15) 10_657 ?
Li1 Li1 2.757(6) 6_454 ?
Li1 Li1 2.991(6) 13_546 ?
Li1 Li1 3.049(4) 11_657 ?
Li1 Li1 3.049(4) 16_557 ?
Li1 Li1 3.137(5) 11_667 ?
